data_7006200
loop_
_publ_author_name
'Ishiwata, Koji'
'Kuwata, Shigeki'
'Ikariya, Takao'

_publ_section_title
;
 Silylenediamido [(CH3)2Si(NTs)2(2-); Ts = p-CH3C6H4SO2] complexes of
 iridium: synthesis, structures and facile Si-N bond cleavage.
;
_journal_issue 33
_journal_name_full 'Dalton transactions (Cambridge, England : 2003)'
_journal_page_first 3606
_journal_page_last 3608
_journal_paper_doi 10.1039/b709930b
_journal_year 2007
_chemical_formula_moiety 'C26 H35 Ir N2 O4 S2 Si '
_chemical_formula_sum 'C26 H35 Ir N2 O4 S2 Si'
_chemical_formula_weight 724.00
_space_group_IT_number 14
_symmetry_cell_setting monoclinic
_symmetry_Int_Tables_number 14
_symmetry_space_group_name_Hall '-P 2yab'
_symmetry_space_group_name_H-M 'P 1 21/a 1'
_cell_angle_alpha 90.0000
_cell_angle_beta 98.606(3)
_cell_angle_gamma 90.0000
_cell_formula_units_Z 8
_cell_length_a 14.045(4)
_cell_length_b 18.430(5)
_cell_length_c 22.740(6)
_cell_measurement_reflns_used 19413
_cell_measurement_temperature 193.1
_cell_measurement_theta_max 31.5
_cell_measurement_theta_min 1.8
_cell_volume 5820(3)
_computing_cell_refinement CrystalClear
_computing_data_collection CrystalClear
_computing_data_reduction CrystalStructure
_computing_publication_material 'CrystalStructure 3.8'
_computing_structure_refinement CRYSTALS
_computing_structure_solution SIR2002
_diffrn_detector_area_resol_mean 7.31
_diffrn_measured_fraction_theta_full 0.988
_diffrn_measured_fraction_theta_max 0.885
_diffrn_measurement_device_type 'Rigaku Saturn'
_diffrn_measurement_method \w
_diffrn_radiation_type 'Mo K\a'
_diffrn_radiation_wavelength 0.71070
_diffrn_reflns_av_R_equivalents 0.059
_diffrn_reflns_limit_h_max 12
_diffrn_reflns_limit_h_min -20
_diffrn_reflns_limit_k_max 23
_diffrn_reflns_limit_k_min -25
_diffrn_reflns_limit_l_max 33
_diffrn_reflns_limit_l_min -31
_diffrn_reflns_number 51953
_diffrn_reflns_theta_full 27.50
_diffrn_reflns_theta_max 31.42
_exptl_absorpt_coefficient_mu 4.819
_exptl_absorpt_correction_T_max 0.381
_exptl_absorpt_correction_T_min 0.250
_exptl_absorpt_correction_type multi-scan
_exptl_absorpt_process_details 'Jacobson, R. (1998) Private communication'
_exptl_crystal_colour darkred
_exptl_crystal_density_diffrn 1.652
_exptl_crystal_density_method 'not measured'
_exptl_crystal_description block
_exptl_crystal_F_000 2880.00
_exptl_crystal_size_max 0.20
_exptl_crystal_size_mid 0.20
_exptl_crystal_size_min 0.20
_refine_diff_density_max 4.35
_refine_diff_density_min -4.34
_refine_ls_extinction_method none
_refine_ls_goodness_of_fit_ref 1.008
_refine_ls_hydrogen_treatment constr
_refine_ls_number_parameters 719
_refine_ls_number_reflns 13188
_refine_ls_R_factor_gt 0.0394
_refine_ls_shift/su_max 0.0000
_refine_ls_structure_factor_coef Fsqd
_refine_ls_weighting_details 'w = 1/[0.0010Fo^2^ + 0.6000\s(Fo^2^) + 0.5000]/(4Fo^2^)'
_refine_ls_weighting_scheme calc
_refine_ls_wR_factor_ref 0.1302
_reflns_number_gt 8986
_reflns_number_total 13204
_reflns_threshold_expression F^2^>2.0\s(F^2^)
_cod_data_source_file b709930b.txt
_cod_data_source_block '__2'
_cod_original_cell_volume 5820(2)
_cod_original_formula_sum 'C26 H35 Ir N2 O4 S2 Si '
_cod_database_code 7006200

loop_
_symmetry_equiv_pos_site_id
_symmetry_equiv_pos_as_xyz
1 +X,+Y,+Z
2 1/2-X,1/2+Y,-Z
3 -X,-Y,-Z
4 1/2+X,1/2-Y,+Z

loop_
_atom_site_label
_atom_site_type_symbol
_atom_site_fract_x
_atom_site_fract_y
_atom_site_fract_z
_atom_site_U_iso_or_equiv
_atom_site_adp_type
_atom_site_occupancy
_atom_site_symmetry_multiplicity
_atom_site_calc_flag
_atom_site_refinement_flags
_atom_site_disorder_assembly
_atom_site_disorder_group
Ir(1) Ir 0.72825(2) 0.253730(10) 0.000110(10) 0.02052(6) Uani 1.00 1 d . . .
Ir(2) Ir 0.75232(2) 0.00287(2) 0.504830(10) 0.02074(6) Uani 1.00 1 d . . .
S(1) S 0.77134(13) 0.34932(11) -0.11785(8) 0.0341(5) Uani 1.00 1 d . . .
S(2) S 0.67659(14) 0.36416(11) 0.10888(8) 0.0347(5) Uani 1.00 1 d . . .
S(3) S 0.79854(14) 0.09769(12) 0.38749(9) 0.0375(5) Uani 1.00 1 d . . .
S(4) S 0.70799(13) 0.11380(11) 0.61496(8) 0.0312(4) Uani 1.00 1 d . . .
Si(1) Si 0.72936(13) 0.41140(11) -0.00550(9) 0.0267(5) Uani 1.00 1 d . . .
Si(2) Si 0.74610(13) 0.16081(11) 0.49746(8) 0.0266(5) Uani 1.00 1 d . . .
O(1) O 0.8537(3) 0.3050(3) -0.1254(2) 0.0531(19) Uani 1.00 1 d . . .
O(2) O 0.7786(4) 0.4263(3) -0.1284(2) 0.059(2) Uani 1.00 1 d . . .
O(3) O 0.5914(3) 0.3251(3) 0.1182(2) 0.0518(18) Uani 1.00 1 d . . .
O(4) O 0.6745(5) 0.4425(3) 0.1131(2) 0.059(2) Uani 1.00 1 d . . .
O(5) O 0.8809(4) 0.0529(3) 0.3814(2) 0.057(2) Uani 1.00 1 d . . .
O(6) O 0.8068(5) 0.1739(3) 0.3769(3) 0.067(2) Uani 1.00 1 d . . .
O(7) O 0.6228(3) 0.0767(3) 0.6274(2) 0.0487(18) Uani 1.00 1 d . . .
O(8) O 0.7071(4) 0.1920(3) 0.6188(2) 0.0490(18) Uani 1.00 1 d . . .
N(1) N 0.7426(4) 0.3399(3) -0.0536(2) 0.0286(15) Uani 1.00 1 d . . .
N(2) N 0.7072(4) 0.3464(3) 0.0461(2) 0.0296(16) Uani 1.00 1 d . . .
N(3) N 0.7674(4) 0.0891(3) 0.4515(2) 0.0290(16) Uani 1.00 1 d . . .
N(4) N 0.7327(4) 0.0945(3) 0.5508(2) 0.0250(15) Uani 1.00 1 d . . .
C(1) C 0.8415(5) 0.4640(4) 0.0177(4) 0.044(2) Uani 1.00 1 d . . .
C(2) C 0.6281(5) 0.4731(4) -0.0310(4) 0.046(2) Uani 1.00 1 d . . .
C(3) C 0.6750(5) 0.3143(4) -0.1689(3) 0.033(2) Uani 1.00 1 d . . .
C(4) C 0.5826(5) 0.3099(4) -0.1548(3) 0.041(2) Uani 1.00 1 d . . .
C(5) C 0.5110(6) 0.2795(5) -0.1963(4) 0.047(2) Uani 1.00 1 d . . .
C(6) C 0.5282(6) 0.2555(4) -0.2512(3) 0.043(2) Uani 1.00 1 d . . .
C(7) C 0.6210(6) 0.2626(5) -0.2642(4) 0.054(2) Uani 1.00 1 d . . .
C(8) C 0.6929(6) 0.2913(5) -0.2239(4) 0.051(2) Uani 1.00 1 d . . .
C(9) C 0.4494(8) 0.2204(6) -0.2947(5) 0.071(3) Uani 1.00 1 d . . .
C(10) C 0.7710(5) 0.3328(4) 0.1641(3) 0.038(2) Uani 1.00 1 d . . .
C(11) C 0.8653(6) 0.3465(5) 0.1590(3) 0.049(2) Uani 1.00 1 d . . .
C(12) C 0.9370(6) 0.3227(5) 0.2029(3) 0.052(2) Uani 1.00 1 d . . .
C(13) C 0.9149(7) 0.2840(5) 0.2517(4) 0.051(2) Uani 1.00 1 d . . .
C(14) C 0.8195(7) 0.2722(5) 0.2560(4) 0.054(2) Uani 1.00 1 d . . .
C(15) C 0.7469(6) 0.2956(5) 0.2125(3) 0.051(2) Uani 1.00 1 d . . .
C(16) C 0.9943(8) 0.2548(7) 0.2981(5) 0.084(4) Uani 1.00 1 d . . .
C(17) C 0.8171(4) 0.1613(3) -0.0050(4) 0.036(2) Uani 1.00 1 d . . .
C(18) C 0.7360(5) 0.1533(3) -0.0496(3) 0.0302(19) Uani 1.00 1 d . . .
C(19) C 0.6528(4) 0.1544(3) -0.0204(3) 0.0320(19) Uani 1.00 1 d . . .
C(20) C 0.6833(5) 0.1569(3) 0.0423(3) 0.033(2) Uani 1.00 1 d . . .
C(21) C 0.7851(5) 0.1613(4) 0.0525(3) 0.036(2) Uani 1.00 1 d . . .
C(22) C 0.9202(5) 0.1660(4) -0.0151(4) 0.053(2) Uani 1.00 1 d . . .
C(23) C 0.7380(7) 0.1412(4) -0.1151(4) 0.052(2) Uani 1.00 1 d . . .
C(24) C 0.5509(5) 0.1491(4) -0.0508(4) 0.047(2) Uani 1.00 1 d . . .
C(25) C 0.6194(7) 0.1515(5) 0.0893(4) 0.057(3) Uani 1.00 1 d . . .
C(26) C 0.8478(6) 0.1622(4) 0.1106(4) 0.055(2) Uani 1.00 1 d . . .
C(27) C 0.8490(6) 0.2214(4) 0.5181(4) 0.045(2) Uani 1.00 1 d . . .
C(28) C 0.6353(5) 0.2127(4) 0.4699(4) 0.043(2) Uani 1.00 1 d . . .
C(29) C 0.7031(5) 0.0634(4) 0.3350(3) 0.035(2) Uani 1.00 1 d . . .
C(30) C 0.6104(5) 0.0567(4) 0.3473(3) 0.040(2) Uani 1.00 1 d . . .
C(31) C 0.5392(6) 0.0268(5) 0.3063(4) 0.057(2) Uani 1.00 1 d . . .
C(32) C 0.5591(6) 0.0039(5) 0.2512(4) 0.051(2) Uani 1.00 1 d . . .
C(33) C 0.6512(7) 0.0125(6) 0.2389(4) 0.063(3) Uani 1.00 1 d . . .
C(34) C 0.7230(7) 0.0421(6) 0.2807(4) 0.056(3) Uani 1.00 1 d . . .
C(35) C 0.4817(8) -0.0322(7) 0.2066(5) 0.082(4) Uani 1.00 1 d . . .
C(36) C 0.8046(5) 0.0809(4) 0.6668(3) 0.0310(19) Uani 1.00 1 d . . .
C(37) C 0.8993(5) 0.0871(4) 0.6573(3) 0.035(2) Uani 1.00 1 d . . .
C(38) C 0.9732(5) 0.0611(5) 0.6981(4) 0.048(2) Uani 1.00 1 d . . .
C(39) C 0.9547(6) 0.0275(4) 0.7501(3) 0.043(2) Uani 1.00 1 d . . .
C(40) C 0.8597(7) 0.0213(6) 0.7594(4) 0.060(3) Uani 1.00 1 d . . .
C(41) C 0.7846(6) 0.0485(5) 0.7182(3) 0.048(2) Uani 1.00 1 d . . .
C(42) C 1.0349(7) -0.0054(6) 0.7938(4) 0.077(3) Uani 1.00 1 d . . .
C(43) C 0.8351(4) -0.0934(3) 0.4976(4) 0.035(2) Uani 1.00 1 d . . .
C(44) C 0.7509(5) -0.0970(3) 0.4537(3) 0.036(2) Uani 1.00 1 d . . .
C(45) C 0.6707(4) -0.0933(3) 0.4851(3) 0.0308(19) Uani 1.00 1 d . . .
C(46) C 0.7052(5) -0.0930(3) 0.5485(3) 0.036(2) Uani 1.00 1 d . . .
C(47) C 0.8078(5) -0.0905(3) 0.5543(3) 0.036(2) Uani 1.00 1 d . . .
C(48) C 0.9373(5) -0.0940(4) 0.4837(5) 0.072(3) Uani 1.00 1 d . . .
C(49) C 0.7486(6) -0.1078(4) 0.3881(4) 0.052(2) Uani 1.00 1 d . . .
C(50) C 0.5677(5) -0.0931(4) 0.4578(4) 0.048(2) Uani 1.00 1 d . . .
C(51) C 0.6444(7) -0.0975(5) 0.5970(4) 0.063(3) Uani 1.00 1 d . . .
C(52) C 0.8744(7) -0.0938(5) 0.6125(4) 0.067(3) Uani 1.00 1 d . . .
H(1) H 0.8759 0.4432 0.0528 0.052 Uiso 1.00 1 c R . .
H(2) H 0.8256 0.5129 0.0253 0.052 Uiso 1.00 1 c R . .
H(3) H 0.8803 0.4628 -0.0131 0.052 Uiso 1.00 1 c R . .
H(4) H 0.6496 0.5112 -0.0539 0.055 Uiso 1.00 1 c R . .
H(5) H 0.6044 0.4931 0.0025 0.055 Uiso 1.00 1 c R . .
H(6) H 0.5781 0.4469 -0.0546 0.055 Uiso 1.00 1 c R . .
H(7) H 0.5687 0.3272 -0.1177 0.051 Uiso 1.00 1 c R . .
H(8) H 0.4478 0.2753 -0.1865 0.056 Uiso 1.00 1 c R . .
H(9) H 0.6350 0.2472 -0.3019 0.064 Uiso 1.00 1 c R . .
H(10) H 0.7561 0.2954 -0.2337 0.062 Uiso 1.00 1 c R . .
H(11) H 0.4493 0.1695 -0.2881 0.083 Uiso 1.00 1 c R . .
H(12) H 0.4603 0.2298 -0.3342 0.083 Uiso 1.00 1 c R . .
H(13) H 0.3889 0.2401 -0.2890 0.083 Uiso 1.00 1 c R . .
H(14) H 0.8810 0.3724 0.1256 0.058 Uiso 1.00 1 c R . .
H(15) H 1.0025 0.3327 0.1999 0.062 Uiso 1.00 1 c R . .
H(16) H 0.8032 0.2473 0.2897 0.065 Uiso 1.00 1 c R . .
H(17) H 0.6814 0.2862 0.2156 0.061 Uiso 1.00 1 c R . .
H(18) H 1.0111 0.2073 0.2871 0.097 Uiso 1.00 1 c R . .
H(19) H 0.9726 0.2531 0.3357 0.097 Uiso 1.00 1 c R . .
H(20) H 1.0491 0.2855 0.3006 0.097 Uiso 1.00 1 c R . .
H(21) H 0.9227 0.1646 -0.0566 0.065 Uiso 1.00 1 c R . .
H(22) H 0.9555 0.1262 0.0037 0.065 Uiso 1.00 1 c R . .
H(23) H 0.9476 0.2101 0.0010 0.065 Uiso 1.00 1 c R . .
H(24) H 0.6740 0.1360 -0.1351 0.063 Uiso 1.00 1 c R . .
H(25) H 0.7735 0.0985 -0.1203 0.063 Uiso 1.00 1 c R . .
H(26) H 0.7676 0.1816 -0.1310 0.063 Uiso 1.00 1 c R . .
H(27) H 0.5086 0.1493 -0.0219 0.055 Uiso 1.00 1 c R . .
H(28) H 0.5425 0.1053 -0.0731 0.055 Uiso 1.00 1 c R . .
H(29) H 0.5368 0.1893 -0.0767 0.055 Uiso 1.00 1 c R . .
H(30) H 0.6572 0.1540 0.1275 0.072 Uiso 1.00 1 c R . .
H(31) H 0.5859 0.1066 0.0852 0.072 Uiso 1.00 1 c R . .
H(32) H 0.5744 0.1903 0.0848 0.072 Uiso 1.00 1 c R . .
H(33) H 0.9132 0.1622 0.1044 0.062 Uiso 1.00 1 c R . .
H(34) H 0.8356 0.1205 0.1328 0.062 Uiso 1.00 1 c R . .
H(35) H 0.8353 0.2046 0.1319 0.062 Uiso 1.00 1 c R . .
H(36) H 0.8864 0.2045 0.5537 0.055 Uiso 1.00 1 c R . .
H(37) H 0.8264 0.2690 0.5241 0.055 Uiso 1.00 1 c R . .
H(38) H 0.8874 0.2221 0.4871 0.055 Uiso 1.00 1 c R . .
H(39) H 0.6504 0.2510 0.4450 0.051 Uiso 1.00 1 c R . .
H(40) H 0.6092 0.2323 0.5027 0.051 Uiso 1.00 1 c R . .
H(41) H 0.5894 0.1813 0.4480 0.051 Uiso 1.00 1 c R . .
H(42) H 0.5954 0.0731 0.3844 0.049 Uiso 1.00 1 c R . .
H(43) H 0.4759 0.0220 0.3157 0.068 Uiso 1.00 1 c R . .
H(44) H 0.6661 -0.0020 0.2013 0.076 Uiso 1.00 1 c R . .
H(45) H 0.7862 0.0477 0.2712 0.069 Uiso 1.00 1 c R . .
H(46) H 0.4835 -0.0832 0.2129 0.095 Uiso 1.00 1 c R . .
H(47) H 0.4931 -0.0220 0.1673 0.095 Uiso 1.00 1 c R . .
H(48) H 0.4203 -0.0140 0.2120 0.095 Uiso 1.00 1 c R . .
H(49) H 0.9133 0.1098 0.6221 0.042 Uiso 1.00 1 c R . .
H(50) H 1.0378 0.0660 0.6908 0.056 Uiso 1.00 1 c R . .
H(51) H 0.8454 -0.0015 0.7945 0.072 Uiso 1.00 1 c R . .
H(52) H 0.7200 0.0445 0.7256 0.059 Uiso 1.00 1 c R . .
H(53) H 1.0435 -0.0548 0.7837 0.088 Uiso 1.00 1 c R . .
H(54) H 1.0186 -0.0026 0.8328 0.088 Uiso 1.00 1 c R . .
H(55) H 1.0930 0.0205 0.7924 0.088 Uiso 1.00 1 c R . .
H(56) H 0.9804 -0.0924 0.5202 0.087 Uiso 1.00 1 c R . .
H(57) H 0.9483 -0.1370 0.4627 0.087 Uiso 1.00 1 c R . .
H(58) H 0.9478 -0.0529 0.4603 0.087 Uiso 1.00 1 c R . .
H(59) H 0.8127 -0.1101 0.3795 0.063 Uiso 1.00 1 c R . .
H(60) H 0.7159 -0.1517 0.3761 0.063 Uiso 1.00 1 c R . .
H(61) H 0.7159 -0.0682 0.3672 0.063 Uiso 1.00 1 c R . .
H(62) H 0.5634 -0.0941 0.4158 0.056 Uiso 1.00 1 c R . .
H(63) H 0.5365 -0.1347 0.4708 0.056 Uiso 1.00 1 c R . .
H(64) H 0.5374 -0.0505 0.4695 0.056 Uiso 1.00 1 c R . .
H(65) H 0.5785 -0.1006 0.5799 0.079 Uiso 1.00 1 c R . .
H(66) H 0.6617 -0.1393 0.6207 0.079 Uiso 1.00 1 c R . .
H(67) H 0.6542 -0.0553 0.6212 0.079 Uiso 1.00 1 c R . .
H(68) H 0.8369 -0.0946 0.6440 0.076 Uiso 1.00 1 c R . .
H(69) H 0.9127 -0.1364 0.6141 0.076 Uiso 1.00 1 c R . .
H(70) H 0.9151 -0.0523 0.6166 0.076 Uiso 1.00 1 c R . .

loop_
_atom_site_aniso_label
_atom_site_aniso_U_11
_atom_site_aniso_U_22
_atom_site_aniso_U_33
_atom_site_aniso_U_12
_atom_site_aniso_U_13
_atom_site_aniso_U_23
Ir(1) 0.02368(13) 0.01520(14) 0.02243(14) 0.00133(10) 0.00259(9) -0.00018(9)
Ir(2) 0.02381(13) 0.01394(14) 0.02403(14) 0.00051(8) 0.00213(9) 0.00096(9)
S(1) 0.0360(9) 0.0416(11) 0.0264(9) -0.0081(7) 0.0106(7) -0.0024(8)
S(2) 0.0417(10) 0.0386(10) 0.0243(9) 0.0087(7) 0.0070(7) -0.0027(8)
S(3) 0.0452(10) 0.0412(11) 0.0283(10) -0.0108(8) 0.0126(7) 0.0043(8)
S(4) 0.0338(9) 0.0357(10) 0.0243(9) 0.0075(7) 0.0045(6) -0.0034(7)
Si(1) 0.0332(9) 0.0193(10) 0.0271(10) -0.0001(7) 0.0029(7) -0.0014(7)
Si(2) 0.0340(10) 0.0142(9) 0.0305(12) 0.0015(6) 0.0014(8) 0.0013(6)
O(1) 0.033(2) 0.085(4) 0.043(3) 0.001(2) 0.012(2) -0.020(3)
O(2) 0.090(4) 0.052(4) 0.038(3) -0.026(3) 0.018(3) 0.012(3)
O(3) 0.030(2) 0.089(5) 0.038(3) 0.001(2) 0.011(2) 0.000(3)
O(4) 0.095(4) 0.044(3) 0.035(3) 0.030(3) 0.005(3) -0.014(2)
O(5) 0.037(3) 0.087(5) 0.050(4) -0.002(3) 0.014(2) -0.014(3)
O(6) 0.103(5) 0.049(4) 0.047(4) -0.033(3) 0.010(3) 0.015(3)
O(7) 0.032(2) 0.072(4) 0.043(3) 0.006(2) 0.007(2) 0.005(3)
O(8) 0.067(3) 0.036(3) 0.045(3) 0.015(2) 0.014(2) -0.010(2)
N(1) 0.043(3) 0.018(2) 0.025(3) 0.001(2) 0.003(2) 0.001(2)
N(2) 0.041(3) 0.027(3) 0.021(3) 0.007(2) 0.007(2) -0.001(2)
N(3) 0.048(3) 0.020(3) 0.020(3) -0.003(2) 0.007(2) 0.005(2)
N(4) 0.038(3) 0.017(2) 0.022(3) 0.008(2) 0.007(2) -0.002(2)
C(1) 0.042(4) 0.036(4) 0.050(5) -0.010(3) -0.005(3) -0.002(3)
C(2) 0.053(4) 0.032(4) 0.051(5) 0.007(3) 0.008(3) 0.016(3)
C(3) 0.036(3) 0.036(4) 0.029(4) 0.002(3) 0.011(3) 0.003(3)
C(4) 0.038(4) 0.053(5) 0.035(4) -0.004(3) 0.013(3) -0.002(3)
C(5) 0.041(4) 0.057(5) 0.043(5) -0.011(3) 0.008(3) 0.002(4)
C(6) 0.051(4) 0.044(4) 0.031(4) -0.003(3) -0.004(3) -0.003(3)
C(7) 0.047(4) 0.081(7) 0.032(4) 0.012(4) 0.002(3) -0.017(4)
C(8) 0.037(4) 0.075(6) 0.043(5) 0.007(4) 0.014(3) -0.007(4)
C(9) 0.080(7) 0.070(7) 0.057(7) -0.005(5) -0.013(5) -0.017(5)
C(10) 0.049(4) 0.044(4) 0.020(3) -0.004(3) 0.001(3) 0.002(3)
C(11) 0.053(5) 0.059(5) 0.034(4) -0.015(4) 0.004(3) 0.017(4)
C(12) 0.042(4) 0.079(6) 0.033(4) -0.014(4) -0.002(3) 0.005(4)
C(13) 0.065(5) 0.050(5) 0.035(5) 0.003(4) -0.005(4) 0.004(4)
C(14) 0.072(6) 0.063(6) 0.028(4) -0.001(4) 0.011(4) 0.016(4)
C(15) 0.059(5) 0.069(6) 0.026(4) -0.010(4) 0.013(3) 0.009(4)
C(16) 0.081(8) 0.110(10) 0.051(7) 0.017(6) -0.017(5) 0.021(6)
C(17) 0.029(3) 0.019(3) 0.059(5) 0.005(2) 0.001(3) -0.007(3)
C(18) 0.044(4) 0.011(3) 0.038(4) 0.005(2) 0.015(3) -0.006(2)
C(19) 0.029(3) 0.016(3) 0.049(4) -0.006(2) -0.003(3) -0.004(3)
C(20) 0.038(3) 0.022(3) 0.040(4) -0.001(2) 0.013(3) 0.001(3)
C(21) 0.046(4) 0.021(3) 0.038(4) 0.007(3) 0.001(3) 0.001(3)
C(22) 0.041(4) 0.039(4) 0.083(7) 0.014(3) 0.022(4) 0.001(4)
C(23) 0.084(6) 0.024(4) 0.049(5) -0.003(4) 0.018(4) -0.012(3)
C(24) 0.034(4) 0.030(4) 0.074(6) 0.001(3) -0.002(3) -0.004(4)
C(25) 0.078(6) 0.045(5) 0.057(6) -0.006(4) 0.037(5) 0.016(4)
C(26) 0.072(6) 0.034(4) 0.048(5) 0.017(4) -0.023(4) 0.003(4)
C(27) 0.051(4) 0.028(4) 0.058(6) -0.005(3) 0.012(4) 0.009(3)
C(28) 0.046(4) 0.027(4) 0.054(5) 0.006(3) -0.003(3) 0.005(3)
C(29) 0.049(4) 0.036(4) 0.022(3) 0.004(3) 0.010(3) -0.003(3)
C(30) 0.046(4) 0.052(5) 0.024(4) 0.001(3) 0.010(3) -0.007(3)
C(31) 0.054(5) 0.079(7) 0.036(5) -0.004(4) -0.001(3) -0.004(4)
C(32) 0.064(5) 0.053(6) 0.034(4) 0.007(4) -0.001(3) -0.006(4)
C(33) 0.082(7) 0.081(7) 0.025(4) 0.015(5) 0.009(4) -0.025(5)
C(34) 0.065(5) 0.082(7) 0.025(4) 0.009(5) 0.019(4) -0.004(4)
C(35) 0.100(8) 0.085(9) 0.052(7) 0.000(6) -0.016(6) -0.023(6)
C(36) 0.036(3) 0.037(4) 0.020(3) 0.003(2) 0.004(2) -0.002(3)
C(37) 0.035(3) 0.045(4) 0.026(3) -0.001(3) 0.007(2) 0.008(3)
C(38) 0.038(4) 0.059(5) 0.043(5) -0.003(3) -0.003(3) 0.000(4)
C(39) 0.054(4) 0.044(5) 0.028(4) 0.003(3) -0.001(3) -0.000(3)
C(40) 0.064(6) 0.078(7) 0.037(5) -0.000(5) 0.005(4) 0.027(5)
C(41) 0.048(4) 0.075(6) 0.024(4) 0.012(4) 0.014(3) 0.016(4)
C(42) 0.074(6) 0.105(10) 0.042(5) 0.013(6) -0.020(4) 0.004(6)
C(43) 0.024(3) 0.016(3) 0.064(5) 0.002(2) 0.004(3) -0.002(3)
C(44) 0.054(4) 0.010(3) 0.042(4) -0.006(2) -0.001(3) -0.002(3)
C(45) 0.026(3) 0.015(3) 0.049(4) -0.004(2) 0.001(2) -0.002(3)
C(46) 0.047(4) 0.016(3) 0.045(4) -0.003(2) 0.009(3) 0.009(3)
C(47) 0.038(4) 0.011(3) 0.055(5) 0.002(2) -0.008(3) 0.006(3)
C(48) 0.030(4) 0.035(5) 0.153(12) 0.004(3) 0.023(5) -0.010(6)
C(49) 0.071(6) 0.040(5) 0.046(5) 0.004(4) 0.016(4) -0.014(4)
C(50) 0.034(4) 0.033(4) 0.072(6) -0.005(3) -0.004(3) -0.002(4)
C(51) 0.087(7) 0.056(6) 0.054(6) -0.020(5) 0.033(5) -0.001(5)
C(52) 0.074(6) 0.035(5) 0.079(7) 0.009(4) -0.028(5) 0.009(5)

loop_
_atom_type_symbol
_atom_type_description
_atom_type_scat_dispersion_real
_atom_type_scat_dispersion_imag
_atom_type_scat_source
C C 0.003 0.002
;
International Tables for Crystallography
(1992, Vol. C, Tables 4.2.6.8 and 6.1.1.4)
;
H H 0.000 0.000
;
International Tables for Crystallography
(1992, Vol. C, Table 6.1.1.4)
;
Ir Ir -1.444 7.990
;
International Tables for Crystallography
(1992, Vol. C, Tables 4.2.6.8 and 6.1.1.4)
;
N N 0.006 0.003
;
International Tables for Crystallography
(1992, Vol. C, Tables 4.2.6.8 and 6.1.1.4)
;
O O 0.011 0.006
;
International Tables for Crystallography
(1992, Vol. C, Tables 4.2.6.8 and 6.1.1.4)
;
S S 0.125 0.123
;
International Tables for Crystallography
(1992, Vol. C, Tables 4.2.6.8 and 6.1.1.4)
;
Si Si 0.082 0.070
;
International Tables for Crystallography
(1992, Vol. C, Tables 4.2.6.8 and 6.1.1.4)
;

loop_
_geom_angle_atom_site_label_1
_geom_angle_atom_site_label_2
_geom_angle_atom_site_label_3
_geom_angle
_geom_angle_publ_flag
_geom_angle_site_symmetry_1
_geom_angle_site_symmetry_2
_geom_angle_site_symmetry_3
N(1) Ir(1) N(2) 71.9(2) yes . . .
N(1) Ir(1) C(17) 118.9(2) yes . . .
N(1) Ir(1) C(18) 109.6(2) yes . . .
N(1) Ir(1) C(19) 129.1(2) yes . . .
N(1) Ir(1) C(20) 166.5(2) yes . . .
N(1) Ir(1) C(21) 152.3(2) yes . . .
N(2) Ir(1) C(17) 145.8(2) yes . . .
N(2) Ir(1) C(18) 174.6(2) yes . . .
N(2) Ir(1) C(19) 136.3(2) yes . . .
N(2) Ir(1) C(20) 112.8(2) yes . . .
N(2) Ir(1) C(21) 116.5(2) yes . . .
C(17) Ir(1) C(18) 38.3(2) yes . . .
C(17) Ir(1) C(19) 64.9(2) yes . . .
C(17) Ir(1) C(20) 64.9(2) yes . . .
C(17) Ir(1) C(21) 39.3(3) yes . . .
C(18) Ir(1) C(19) 38.7(2) yes . . .
C(18) Ir(1) C(20) 64.6(3) yes . . .
C(18) Ir(1) C(21) 64.8(2) yes . . .
C(19) Ir(1) C(20) 38.8(2) yes . . .
C(19) Ir(1) C(21) 64.8(2) yes . . .
C(20) Ir(1) C(21) 38.2(2) yes . . .
N(3) Ir(2) N(4) 72.0(2) yes . . .
N(3) Ir(2) C(43) 119.7(2) yes . . .
N(3) Ir(2) C(44) 109.6(2) yes . . .
N(3) Ir(2) C(45) 129.0(2) yes . . .
N(3) Ir(2) C(46) 166.9(2) yes . . .
N(3) Ir(2) C(47) 151.9(2) yes . . .
N(4) Ir(2) C(43) 148.0(2) yes . . .
N(4) Ir(2) C(44) 171.7(2) yes . . .
N(4) Ir(2) C(45) 134.0(2) yes . . .
N(4) Ir(2) C(46) 111.5(2) yes . . .
N(4) Ir(2) C(47) 117.8(2) yes . . .
C(43) Ir(2) C(44) 38.7(2) yes . . .
C(43) Ir(2) C(45) 64.8(2) yes . . .
C(43) Ir(2) C(46) 64.4(3) yes . . .
C(43) Ir(2) C(47) 38.2(3) yes . . .
C(44) Ir(2) C(45) 38.6(3) yes . . .
C(44) Ir(2) C(46) 65.1(3) yes . . .
C(44) Ir(2) C(47) 64.7(3) yes . . .
C(45) Ir(2) C(46) 39.4(2) yes . . .
C(45) Ir(2) C(47) 65.2(2) yes . . .
C(46) Ir(2) C(47) 38.6(2) yes . . .
O(1) S(1) O(2) 117.1(4) yes . . .
O(1) S(1) N(1) 111.5(3) yes . . .
O(1) S(1) C(3) 105.2(3) yes . . .
O(2) S(1) N(1) 107.2(3) yes . . .
O(2) S(1) C(3) 108.4(3) yes . . .
N(1) S(1) C(3) 106.9(3) yes . . .
O(3) S(2) O(4) 117.6(4) yes . . .
O(3) S(2) N(2) 111.9(3) yes . . .
O(3) S(2) C(10) 106.4(3) yes . . .
O(4) S(2) N(2) 106.0(3) yes . . .
O(4) S(2) C(10) 107.3(3) yes . . .
N(2) S(2) C(10) 107.1(3) yes . . .
O(5) S(3) O(6) 117.2(4) yes . . .
O(5) S(3) N(3) 111.4(3) yes . . .
O(5) S(3) C(29) 105.6(3) yes . . .
O(6) S(3) N(3) 107.0(3) yes . . .
O(6) S(3) C(29) 108.0(3) yes . . .
N(3) S(3) C(29) 107.3(3) yes . . .
O(7) S(4) O(8) 116.5(3) yes . . .
O(7) S(4) N(4) 112.0(3) yes . . .
O(7) S(4) C(36) 106.5(3) yes . . .
O(8) S(4) N(4) 106.5(3) yes . . .
O(8) S(4) C(36) 108.4(3) yes . . .
N(4) S(4) C(36) 106.5(3) yes . . .
N(1) Si(1) N(2) 87.1(2) yes . . .
N(1) Si(1) C(1) 114.1(3) yes . . .
N(1) Si(1) C(2) 114.8(3) yes . . .
N(2) Si(1) C(1) 113.4(3) yes . . .
N(2) Si(1) C(2) 115.4(3) yes . . .
C(1) Si(1) C(2) 110.4(3) yes . . .
N(3) Si(2) N(4) 86.1(2) yes . . .
N(3) Si(2) C(27) 114.6(3) yes . . .
N(3) Si(2) C(28) 113.6(3) yes . . .
N(4) Si(2) C(27) 114.3(3) yes . . .
N(4) Si(2) C(28) 114.9(3) yes . . .
C(27) Si(2) C(28) 111.3(3) yes . . .
Ir(1) N(1) S(1) 134.6(3) yes . . .
Ir(1) N(1) Si(1) 100.6(3) yes . . .
S(1) N(1) Si(1) 124.3(3) yes . . .
Ir(1) N(2) S(2) 135.3(3) yes . . .
Ir(1) N(2) Si(1) 100.1(2) yes . . .
S(2) N(2) Si(1) 124.5(3) yes . . .
Ir(2) N(3) S(3) 133.9(3) yes . . .
Ir(2) N(3) Si(2) 101.1(3) yes . . .
S(3) N(3) Si(2) 124.8(3) yes . . .
Ir(2) N(4) S(4) 136.5(3) yes . . .
Ir(2) N(4) Si(2) 100.8(2) yes . . .
S(4) N(4) Si(2) 122.7(3) yes . . .
S(1) C(3) C(4) 121.4(6) yes . . .
S(1) C(3) C(8) 118.8(6) yes . . .
C(4) C(3) C(8) 119.8(6) yes . . .
C(3) C(4) C(5) 118.3(7) yes . . .
C(4) C(5) C(6) 122.5(8) yes . . .
C(5) C(6) C(7) 117.4(7) yes . . .
C(5) C(6) C(9) 121.2(8) yes . . .
C(7) C(6) C(9) 121.4(8) yes . . .
C(6) C(7) C(8) 121.3(8) yes . . .
C(3) C(8) C(7) 120.7(8) yes . . .
S(2) C(10) C(11) 120.5(6) yes . . .
S(2) C(10) C(15) 118.5(6) yes . . .
C(11) C(10) C(15) 120.9(7) yes . . .
C(10) C(11) C(12) 119.4(8) yes . . .
C(11) C(12) C(13) 120.9(8) yes . . .
C(12) C(13) C(14) 118.3(8) yes . . .
C(12) C(13) C(16) 120.6(9) yes . . .
C(14) C(13) C(16) 121.2(9) yes . . .
C(13) C(14) C(15) 121.5(9) yes . . .
C(10) C(15) C(14) 119.0(8) yes . . .
Ir(1) C(17) C(18) 73.0(4) yes . . .
Ir(1) C(17) C(21) 71.7(4) yes . . .
Ir(1) C(17) C(22) 123.3(5) yes . . .
C(18) C(17) C(21) 108.9(6) yes . . .
C(18) C(17) C(22) 125.9(8) yes . . .
C(21) C(17) C(22) 125.2(7) yes . . .
Ir(1) C(18) C(17) 68.7(4) yes . . .
Ir(1) C(18) C(19) 68.8(4) yes . . .
Ir(1) C(18) C(23) 130.3(5) yes . . .
C(17) C(18) C(19) 106.9(7) yes . . .
C(17) C(18) C(23) 126.3(7) yes . . .
C(19) C(18) C(23) 126.7(6) yes . . .
Ir(1) C(19) C(18) 72.5(3) yes . . .
Ir(1) C(19) C(20) 71.9(4) yes . . .
Ir(1) C(19) C(24) 124.6(4) yes . . .
C(18) C(19) C(20) 108.7(6) yes . . .
C(18) C(19) C(24) 125.3(7) yes . . .
C(20) C(19) C(24) 125.9(7) yes . . .
Ir(1) C(20) C(19) 69.3(4) yes . . .
Ir(1) C(20) C(21) 70.8(4) yes . . .
Ir(1) C(20) C(25) 128.0(5) yes . . .
C(19) C(20) C(21) 108.0(7) yes . . .
C(19) C(20) C(25) 126.0(6) yes . . .
C(21) C(20) C(25) 125.8(7) yes . . .
Ir(1) C(21) C(17) 68.9(4) yes . . .
Ir(1) C(21) C(20) 71.0(4) yes . . .
Ir(1) C(21) C(26) 127.3(5) yes . . .
C(17) C(21) C(20) 107.2(6) yes . . .
C(17) C(21) C(26) 125.9(7) yes . . .
C(20) C(21) C(26) 126.9(8) yes . . .
S(3) C(29) C(30) 122.6(6) yes . . .
S(3) C(29) C(34) 118.4(6) yes . . .
C(30) C(29) C(34) 119.0(7) yes . . .
C(29) C(30) C(31) 120.8(8) yes . . .
C(30) C(31) C(32) 120.6(8) yes . . .
C(31) C(32) C(33) 118.1(8) yes . . .
C(31) C(32) C(35) 120.8(9) yes . . .
C(33) C(32) C(35) 121.0(9) yes . . .
C(32) C(33) C(34) 121.1(9) yes . . .
C(29) C(34) C(33) 120.4(9) yes . . .
S(4) C(36) C(37) 121.9(5) yes . . .
S(4) C(36) C(41) 118.8(5) yes . . .
C(37) C(36) C(41) 119.4(6) yes . . .
C(36) C(37) C(38) 120.9(7) yes . . .
C(37) C(38) C(39) 120.7(7) yes . . .
C(38) C(39) C(40) 118.2(7) yes . . .
C(38) C(39) C(42) 121.3(8) yes . . .
C(40) C(39) C(42) 120.4(8) yes . . .
C(39) C(40) C(41) 121.0(9) yes . . .
C(36) C(41) C(40) 119.8(8) yes . . .
Ir(2) C(43) C(44) 72.0(4) yes . . .
Ir(2) C(43) C(47) 70.8(4) yes . . .
Ir(2) C(43) C(48) 124.4(5) yes . . .
C(44) C(43) C(47) 109.4(6) yes . . .
C(44) C(43) C(48) 124.4(8) yes . . .
C(47) C(43) C(48) 126.2(7) yes . . .
Ir(2) C(44) C(43) 69.3(4) yes . . .
Ir(2) C(44) C(45) 68.6(4) yes . . .
Ir(2) C(44) C(49) 129.8(5) yes . . .
C(43) C(44) C(45) 106.3(7) yes . . .
C(43) C(44) C(49) 126.3(7) yes . . .
C(45) C(44) C(49) 127.2(7) yes . . .
Ir(2) C(45) C(44) 72.7(4) yes . . .
Ir(2) C(45) C(46) 72.5(3) yes . . .
Ir(2) C(45) C(50) 123.2(4) yes . . .
C(44) C(45) C(46) 109.2(6) yes . . .
C(44) C(45) C(50) 125.7(7) yes . . .
C(46) C(45) C(50) 125.0(7) yes . . .
Ir(2) C(46) C(45) 68.1(4) yes . . .
Ir(2) C(46) C(47) 69.1(4) yes . . .
Ir(2) C(46) C(51) 128.8(5) yes . . .
C(45) C(46) C(47) 105.8(7) yes . . .
C(45) C(46) C(51) 126.3(7) yes . . .
C(47) C(46) C(51) 127.9(7) yes . . .
Ir(2) C(47) C(43) 71.0(4) yes . . .
Ir(2) C(47) C(46) 72.2(4) yes . . .
Ir(2) C(47) C(52) 128.7(5) yes . . .
C(43) C(47) C(46) 109.1(6) yes . . .
C(43) C(47) C(52) 126.1(7) yes . . .
C(46) C(47) C(52) 124.4(8) yes . . .
Si(1) C(1) H(1) 109.3 no . . .
Si(1) C(1) H(2) 109.5 no . . .
Si(1) C(1) H(3) 109.6 no . . .
H(1) C(1) H(2) 109.5 no . . .
H(1) C(1) H(3) 109.5 no . . .
H(2) C(1) H(3) 109.5 no . . .
Si(1) C(2) H(4) 109.5 no . . .
Si(1) C(2) H(5) 109.4 no . . .
Si(1) C(2) H(6) 109.5 no . . .
H(4) C(2) H(5) 109.5 no . . .
H(4) C(2) H(6) 109.5 no . . .
H(5) C(2) H(6) 109.5 no . . .
C(3) C(4) H(7) 120.6 no . . .
C(5) C(4) H(7) 121.0 no . . .
C(4) C(5) H(8) 118.7 no . . .
C(6) C(5) H(8) 118.9 no . . .
C(6) C(7) H(9) 119.5 no . . .
C(8) C(7) H(9) 119.3 no . . .
C(3) C(8) H(10) 119.5 no . . .
C(7) C(8) H(10) 119.8 no . . .
C(6) C(9) H(11) 109.7 no . . .
C(6) C(9) H(12) 109.5 no . . .
C(6) C(9) H(13) 109.3 no . . .
H(11) C(9) H(12) 109.5 no . . .
H(11) C(9) H(13) 109.5 no . . .
H(12) C(9) H(13) 109.5 no . . .
C(10) C(11) H(14) 120.2 no . . .
C(12) C(11) H(14) 120.4 no . . .
C(11) C(12) H(15) 119.7 no . . .
C(13) C(12) H(15) 119.4 no . . .
C(13) C(14) H(16) 119.2 no . . .
C(15) C(14) H(16) 119.3 no . . .
C(10) C(15) H(17) 120.5 no . . .
C(14) C(15) H(17) 120.6 no . . .
C(13) C(16) H(18) 109.2 no . . .
C(13) C(16) H(19) 109.6 no . . .
C(13) C(16) H(20) 109.5 no . . .
H(18) C(16) H(19) 109.5 no . . .
H(18) C(16) H(20) 109.5 no . . .
H(19) C(16) H(20) 109.5 no . . .
C(17) C(22) H(21) 109.3 no . . .
C(17) C(22) H(22) 109.7 no . . .
C(17) C(22) H(23) 109.4 no . . .
H(21) C(22) H(22) 109.5 no . . .
H(21) C(22) H(23) 109.5 no . . .
H(22) C(22) H(23) 109.5 no . . .
C(18) C(23) H(24) 109.4 no . . .
C(18) C(23) H(25) 109.4 no . . .
C(18) C(23) H(26) 109.6 no . . .
H(24) C(23) H(25) 109.5 no . . .
H(24) C(23) H(26) 109.5 no . . .
H(25) C(23) H(26) 109.5 no . . .
C(19) C(24) H(27) 109.5 no . . .
C(19) C(24) H(28) 109.6 no . . .
C(19) C(24) H(29) 109.3 no . . .
H(27) C(24) H(28) 109.5 no . . .
H(27) C(24) H(29) 109.5 no . . .
H(28) C(24) H(29) 109.5 no . . .
C(20) C(25) H(30) 109.7 no . . .
C(20) C(25) H(31) 109.2 no . . .
C(20) C(25) H(32) 109.5 no . . .
H(30) C(25) H(31) 109.5 no . . .
H(30) C(25) H(32) 109.5 no . . .
H(31) C(25) H(32) 109.5 no . . .
C(21) C(26) H(33) 109.1 no . . .
C(21) C(26) H(34) 109.6 no . . .
C(21) C(26) H(35) 109.7 no . . .
H(33) C(26) H(34) 109.5 no . . .
H(33) C(26) H(35) 109.5 no . . .
H(34) C(26) H(35) 109.5 no . . .
Si(2) C(27) H(36) 109.5 no . . .
Si(2) C(27) H(37) 109.4 no . . .
Si(2) C(27) H(38) 109.5 no . . .
H(36) C(27) H(37) 109.5 no . . .
H(36) C(27) H(38) 109.5 no . . .
H(37) C(27) H(38) 109.5 no . . .
Si(2) C(28) H(39) 109.5 no . . .
Si(2) C(28) H(40) 109.5 no . . .
Si(2) C(28) H(41) 109.4 no . . .
H(39) C(28) H(40) 109.5 no . . .
H(39) C(28) H(41) 109.5 no . . .
H(40) C(28) H(41) 109.5 no . . .
C(29) C(30) H(42) 119.6 no . . .
C(31) C(30) H(42) 119.6 no . . .
C(30) C(31) H(43) 119.7 no . . .
C(32) C(31) H(43) 119.8 no . . .
C(32) C(33) H(44) 119.4 no . . .
C(34) C(33) H(44) 119.5 no . . .
C(29) C(34) H(45) 119.9 no . . .
C(33) C(34) H(45) 119.8 no . . .
C(32) C(35) H(46) 109.4 no . . .
C(32) C(35) H(47) 109.6 no . . .
C(32) C(35) H(48) 109.4 no . . .
H(46) C(35) H(47) 109.5 no . . .
H(46) C(35) H(48) 109.5 no . . .
H(47) C(35) H(48) 109.5 no . . .
C(36) C(37) H(49) 119.5 no . . .
C(38) C(37) H(49) 119.6 no . . .
C(37) C(38) H(50) 119.6 no . . .
C(39) C(38) H(50) 119.7 no . . .
C(39) C(40) H(51) 119.5 no . . .
C(41) C(40) H(51) 119.4 no . . .
C(36) C(41) H(52) 120.2 no . . .
C(40) C(41) H(52) 120.0 no . . .
C(39) C(42) H(53) 109.5 no . . .
C(39) C(42) H(54) 109.4 no . . .
C(39) C(42) H(55) 109.5 no . . .
H(53) C(42) H(54) 109.5 no . . .
H(53) C(42) H(55) 109.5 no . . .
H(54) C(42) H(55) 109.5 no . . .
C(43) C(48) H(56) 108.5 no . . .
C(43) C(48) H(57) 110.0 no . . .
C(43) C(48) H(58) 110.0 no . . .
H(56) C(48) H(57) 109.5 no . . .
H(56) C(48) H(58) 109.5 no . . .
H(57) C(48) H(58) 109.5 no . . .
C(44) C(49) H(59) 109.3 no . . .
C(44) C(49) H(60) 109.7 no . . .
C(44) C(49) H(61) 109.4 no . . .
H(59) C(49) H(60) 109.5 no . . .
H(59) C(49) H(61) 109.5 no . . .
H(60) C(49) H(61) 109.5 no . . .
C(45) C(50) H(62) 109.4 no . . .
C(45) C(50) H(63) 109.5 no . . .
C(45) C(50) H(64) 109.5 no . . .
H(62) C(50) H(63) 109.5 no . . .
H(62) C(50) H(64) 109.5 no . . .
H(63) C(50) H(64) 109.5 no . . .
C(46) C(51) H(65) 109.3 no . . .
C(46) C(51) H(66) 109.7 no . . .
C(46) C(51) H(67) 109.5 no . . .
H(65) C(51) H(66) 109.5 no . . .
H(65) C(51) H(67) 109.5 no . . .
H(66) C(51) H(67) 109.5 no . . .
C(47) C(52) H(68) 108.8 no . . .
C(47) C(52) H(69) 109.8 no . . .
C(47) C(52) H(70) 109.8 no . . .
H(68) C(52) H(69) 109.5 no . . .
H(68) C(52) H(70) 109.5 no . . .
H(69) C(52) H(70) 109.5 no . . .

loop_
_geom_bond_atom_site_label_1
_geom_bond_atom_site_label_2
_geom_bond_distance
_geom_bond_publ_flag
_geom_bond_site_symmetry_1
_geom_bond_site_symmetry_2
Ir(1) N(1) 2.032(5) yes . .
Ir(1) N(2) 2.048(5) yes . .
Ir(1) C(17) 2.125(7) yes . .
Ir(1) C(18) 2.181(7) yes . .
Ir(1) C(19) 2.132(6) yes . .
Ir(1) C(20) 2.165(7) yes . .
Ir(1) C(21) 2.162(7) yes . .
Ir(2) N(3) 2.030(6) yes . .
Ir(2) N(4) 2.026(5) yes . .
Ir(2) C(43) 2.141(6) yes . .
Ir(2) C(44) 2.175(7) yes . .
Ir(2) C(45) 2.121(6) yes . .
Ir(2) C(46) 2.179(7) yes . .
Ir(2) C(47) 2.138(7) yes . .
S(1) O(1) 1.447(6) yes . .
S(1) O(2) 1.444(6) yes . .
S(1) N(1) 1.583(6) yes . .
S(1) C(3) 1.769(7) yes . .
S(2) O(3) 1.440(6) yes . .
S(2) O(4) 1.448(6) yes . .
S(2) N(2) 1.585(6) yes . .
S(2) C(10) 1.780(7) yes . .
S(3) O(5) 1.444(6) yes . .
S(3) O(6) 1.432(7) yes . .
S(3) N(3) 1.588(6) yes . .
S(3) C(29) 1.772(7) yes . .
S(4) O(7) 1.441(6) yes . .
S(4) O(8) 1.445(6) yes . .
S(4) N(4) 1.591(6) yes . .
S(4) C(36) 1.767(6) yes . .
Si(1) N(1) 1.740(6) yes . .
Si(1) N(2) 1.737(6) yes . .
Si(1) C(1) 1.857(7) yes . .
Si(1) C(2) 1.846(8) yes . .
Si(2) N(3) 1.740(6) yes . .
Si(2) N(4) 1.751(6) yes . .
Si(2) C(27) 1.831(8) yes . .
Si(2) C(28) 1.854(7) yes . .
C(3) C(4) 1.385(11) yes . .
C(3) C(8) 1.379(12) yes . .
C(4) C(5) 1.389(11) yes . .
C(5) C(6) 1.380(12) yes . .
C(6) C(7) 1.386(13) yes . .
C(6) C(9) 1.514(13) yes . .
C(7) C(8) 1.365(12) yes . .
C(10) C(11) 1.369(11) yes . .
C(10) C(15) 1.381(12) yes . .
C(11) C(12) 1.380(11) yes . .
C(12) C(13) 1.393(13) yes . .
C(13) C(14) 1.376(14) yes . .
C(13) C(16) 1.514(14) yes . .
C(14) C(15) 1.380(12) yes . .
C(17) C(18) 1.415(10) yes . .
C(17) C(21) 1.443(12) yes . .
C(17) C(22) 1.503(11) yes . .
C(18) C(19) 1.429(11) yes . .
C(18) C(23) 1.508(12) yes . .
C(19) C(20) 1.428(11) yes . .
C(19) C(24) 1.496(9) yes . .
C(20) C(21) 1.417(10) yes . .
C(20) C(25) 1.497(13) yes . .
C(21) C(26) 1.474(11) yes . .
C(29) C(30) 1.377(11) yes . .
C(29) C(34) 1.365(12) yes . .
C(30) C(31) 1.377(11) yes . .
C(31) C(32) 1.389(13) yes . .
C(32) C(33) 1.373(14) yes . .
C(32) C(35) 1.523(14) yes . .
C(33) C(34) 1.388(13) yes . .
C(36) C(37) 1.383(10) yes . .
C(36) C(41) 1.378(11) yes . .
C(37) C(38) 1.371(10) yes . .
C(38) C(39) 1.393(12) yes . .
C(39) C(40) 1.387(13) yes . .
C(39) C(42) 1.514(13) yes . .
C(40) C(41) 1.394(12) yes . .
C(43) C(44) 1.431(10) yes . .
C(43) C(47) 1.399(13) yes . .
C(43) C(48) 1.515(11) yes . .
C(44) C(45) 1.423(11) yes . .
C(44) C(49) 1.500(12) yes . .
C(45) C(46) 1.450(11) yes . .
C(45) C(50) 1.487(9) yes . .
C(46) C(47) 1.428(10) yes . .
C(46) C(51) 1.494(14) yes . .
C(47) C(52) 1.505(12) yes . .
C(1) H(1) 0.950 no . .
C(1) H(2) 0.950 no . .
C(1) H(3) 0.950 no . .
C(2) H(4) 0.950 no . .
C(2) H(5) 0.950 no . .
C(2) H(6) 0.950 no . .
C(4) H(7) 0.950 no . .
C(5) H(8) 0.950 no . .
C(7) H(9) 0.950 no . .
C(8) H(10) 0.950 no . .
C(9) H(11) 0.950 no . .
C(9) H(12) 0.950 no . .
C(9) H(13) 0.950 no . .
C(11) H(14) 0.950 no . .
C(12) H(15) 0.950 no . .
C(14) H(16) 0.950 no . .
C(15) H(17) 0.950 no . .
C(16) H(18) 0.950 no . .
C(16) H(19) 0.950 no . .
C(16) H(20) 0.950 no . .
C(22) H(21) 0.950 no . .
C(22) H(22) 0.950 no . .
C(22) H(23) 0.950 no . .
C(23) H(24) 0.950 no . .
C(23) H(25) 0.950 no . .
C(23) H(26) 0.950 no . .
C(24) H(27) 0.950 no . .
C(24) H(28) 0.950 no . .
C(24) H(29) 0.950 no . .
C(25) H(30) 0.950 no . .
C(25) H(31) 0.950 no . .
C(25) H(32) 0.950 no . .
C(26) H(33) 0.950 no . .
C(26) H(34) 0.950 no . .
C(26) H(35) 0.950 no . .
C(27) H(36) 0.950 no . .
C(27) H(37) 0.950 no . .
C(27) H(38) 0.950 no . .
C(28) H(39) 0.950 no . .
C(28) H(40) 0.950 no . .
C(28) H(41) 0.950 no . .
C(30) H(42) 0.950 no . .
C(31) H(43) 0.950 no . .
C(33) H(44) 0.950 no . .
C(34) H(45) 0.950 no . .
C(35) H(46) 0.950 no . .
C(35) H(47) 0.950 no . .
C(35) H(48) 0.950 no . .
C(37) H(49) 0.950 no . .
C(38) H(50) 0.950 no . .
C(40) H(51) 0.950 no . .
C(41) H(52) 0.950 no . .
C(42) H(53) 0.950 no . .
C(42) H(54) 0.950 no . .
C(42) H(55) 0.950 no . .
C(48) H(56) 0.950 no . .
C(48) H(57) 0.950 no . .
C(48) H(58) 0.950 no . .
C(49) H(59) 0.950 no . .
C(49) H(60) 0.950 no . .
C(49) H(61) 0.950 no . .
C(50) H(62) 0.950 no . .
C(50) H(63) 0.950 no . .
C(50) H(64) 0.950 no . .
C(51) H(65) 0.950 no . .
C(51) H(66) 0.950 no . .
C(51) H(67) 0.950 no . .
C(52) H(68) 0.950 no . .
C(52) H(69) 0.950 no . .
C(52) H(70) 0.950 no . .
